data_4069017
loop_
_publ_author_name
'Wassenaar, Jeroen'
'van Zutphen, Steven'
'Mora, Guilhem'
'Le Floch, Pascal'
'Siegler, Maxime A.'
'Spek, Anthony L.'
'Reek, Joost N. H.'

_publ_section_title
;
 INDOLPhosphole and INDOLPhos Palladium&#x2212;Allyl Complexes in
 Asymmetric Allylic Alkylations
;
_journal_issue 9
_journal_name_full Organometallics
_journal_page_first 2724
_journal_paper_doi 10.1021/om801204a
_journal_volume 28
_journal_year 2009
_chemical_absolute_configuration rmad
_chemical_formula_moiety 'C44 H34 N O2 P2 Pd, F6 P, C H2 Cl2'
_chemical_formula_sum 'C45 H36 Cl2 F6 N O2 P3 Pd'
_chemical_formula_weight 1006.96
_chemical_name_systematic
; 
 ? 
;
_space_group_IT_number 4
_symmetry_cell_setting monoclinic
_symmetry_space_group_name_Hall 'P 2yb'
_symmetry_space_group_name_H-M 'P 1 21 1'
_atom_sites_solution_hydrogens difmap
_atom_sites_solution_primary heavy
_atom_sites_solution_secondary difmap
_audit_creation_method SHELXL-97
_cell_angle_alpha 90.00
_cell_angle_beta 91.581(1)
_cell_angle_gamma 90.00
_cell_formula_units_Z 4
_cell_length_a 9.6088(2)
_cell_length_b 41.1341(6)
_cell_length_c 10.4629(2)
_cell_measurement_reflns_used 38794
_cell_measurement_temperature 110(2)
_cell_measurement_theta_max 27.50
_cell_measurement_theta_min 1.95
_cell_volume 4133.88(13)
_computing_cell_refinement 'PEAKREF (Schreurs, 2005)'
_computing_data_collection 'COLLECT (Nonius, 1999)'
_computing_data_reduction 'EVALCCD (Duisenberg et al., 2003)'
_computing_molecular_graphics 'PLATON (Spek, 2003)'
_computing_publication_material 'PLATON (Spek, 2003)'
_computing_structure_refinement 'SHELXL-97 (Sheldrick, 2008)'
_computing_structure_solution 'DIRDIF08 (Beurskens et al., 2008)'
_diffrn_ambient_temperature 110(2)
_diffrn_measured_fraction_theta_full 1.000
_diffrn_measured_fraction_theta_max 1.000
_diffrn_measurement_device_type 'Nonius KappaCCD diffractometer'
_diffrn_measurement_method '\f and \w scans'
_diffrn_radiation_monochromator graphite
_diffrn_radiation_source 'rotating anode'
_diffrn_radiation_type MoK\a
_diffrn_radiation_wavelength 0.71073
_diffrn_reflns_av_R_equivalents 0.0377
_diffrn_reflns_av_sigmaI/netI 0.0415
_diffrn_reflns_limit_h_max 12
_diffrn_reflns_limit_h_min -12
_diffrn_reflns_limit_k_max 53
_diffrn_reflns_limit_k_min -53
_diffrn_reflns_limit_l_max 13
_diffrn_reflns_limit_l_min -13
_diffrn_reflns_number 74134
_diffrn_reflns_theta_full 27.50
_diffrn_reflns_theta_max 27.50
_diffrn_reflns_theta_min 1.95
_exptl_absorpt_coefficient_mu 0.762
_exptl_absorpt_correction_T_max 0.915
_exptl_absorpt_correction_T_min 0.801
_exptl_absorpt_correction_type analytical
_exptl_absorpt_process_details '(SADABS; Sheldrick, 2006)'
_exptl_crystal_colour colorless
_exptl_crystal_density_diffrn 1.618
_exptl_crystal_density_method 'not measured'
_exptl_crystal_description block
_exptl_crystal_F_000 2032
_exptl_crystal_size_max 0.23
_exptl_crystal_size_mid 0.12
_exptl_crystal_size_min 0.12
_refine_diff_density_max 0.579
_refine_diff_density_min -0.470
_refine_diff_density_rms 0.071
_refine_ls_abs_structure_details 'Flack H D (1983), Acta Cryst. A39, 876-881'
_refine_ls_abs_structure_Flack -0.018(10)
_refine_ls_extinction_method none
_refine_ls_goodness_of_fit_ref 1.055
_refine_ls_hydrogen_treatment constr
_refine_ls_matrix_type full
_refine_ls_number_parameters 1139
_refine_ls_number_reflns 18886
_refine_ls_number_restraints 217
_refine_ls_restrained_S_all 1.051
_refine_ls_R_factor_all 0.0433
_refine_ls_R_factor_gt 0.0330
_refine_ls_shift/su_max 0.002
_refine_ls_shift/su_mean 0.000
_refine_ls_structure_factor_coef Fsqd
_refine_ls_weighting_details 'calc w=1/[\s^2^(Fo^2^)+(0.0146P)^2^+3.4416P] where P=(Fo^2^+2Fc^2^)/3'
_refine_ls_weighting_scheme calc
_refine_ls_wR_factor_gt 0.0555
_refine_ls_wR_factor_ref 0.0581
_reflns_number_gt 16822
_reflns_number_total 18886
_reflns_threshold_expression I>2\s(I)
_cod_data_source_file om801204a_si_001.cif
_cod_data_source_block 4a
_cod_original_sg_symbol_H-M 'P 21'
_cod_database_code 4069017

loop_
_symmetry_equiv_pos_as_xyz
'x, y, z'
'-x, y+1/2, -z'

loop_
_atom_site_label
_atom_site_type_symbol
_atom_site_fract_x
_atom_site_fract_y
_atom_site_fract_z
_atom_site_U_iso_or_equiv
_atom_site_adp_type
_atom_site_occupancy
_atom_site_symmetry_multiplicity
_atom_site_calc_flag
_atom_site_refinement_flags
_atom_site_disorder_assembly
_atom_site_disorder_group
Pd1 Pd 0.67569(2) 0.093776(5) 0.43842(2) 0.01383(5) Uani 1 1 d . . .
P1A P 0.72192(8) 0.146387(17) 0.41387(7) 0.01330(15) Uani 1 1 d . A .
P2A P 0.77608(7) 0.097276(18) 0.63841(7) 0.01294(14) Uani 1 1 d . A .
C1A C 0.5882(9) 0.0821(2) 0.2509(11) 0.0279(18) Uani 0.703(8) 1 d PDU A 1
H1A1 H 0.6852 0.0860 0.2444 0.033 Uiso 0.703(8) 1 calc PR A 1
H1A2 H 0.5236 0.0940 0.1986 0.033 Uiso 0.703(8) 1 calc PR A 1
C2A C 0.5406(6) 0.05913(11) 0.3370(5) 0.0284(12) Uani 0.703(8) 1 d PDU A 1
H2A H 0.4432 0.0556 0.3419 0.034 Uiso 0.703(8) 1 calc PR A 1
C3A C 0.6287(18) 0.0413(4) 0.4150(9) 0.0264(19) Uani 0.703(8) 1 d PDU A 1
H3A1 H 0.7265 0.0444 0.4117 0.032 Uiso 0.703(8) 1 calc PR A 1
H3A2 H 0.5918 0.0258 0.4725 0.032 Uiso 0.703(8) 1 calc PR A 1
C1C C 0.559(2) 0.0796(6) 0.258(3) 0.028(3) Uani 0.297(8) 1 d PDU A 2
H1C1 H 0.4979 0.0912 0.3117 0.034 Uiso 0.297(8) 1 calc PR A 2
H1C2 H 0.5673 0.0858 0.1712 0.034 Uiso 0.297(8) 1 calc PR A 2
C2C C 0.6355(13) 0.0539(3) 0.3067(10) 0.026(2) Uani 0.297(8) 1 d PDU A 2
H2C H 0.6957 0.0429 0.2508 0.031 Uiso 0.297(8) 1 calc PR A 2
C3C C 0.630(4) 0.0433(9) 0.432(2) 0.023(3) Uani 0.297(8) 1 d PDU A 2
H3C1 H 0.5709 0.0538 0.4903 0.028 Uiso 0.297(8) 1 calc PR A 2
H3C2 H 0.6856 0.0254 0.4599 0.028 Uiso 0.297(8) 1 calc PR A 2
C4A C 0.8207(3) 0.13982(7) 0.6581(3) 0.0141(6) Uani 1 1 d . . .
C5A C 0.8741(3) 0.15731(7) 0.7585(3) 0.0159(6) Uani 1 1 d . A .
C6A C 0.8836(3) 0.19052(7) 0.7167(3) 0.0163(6) Uani 1 1 d . . .
C7A C 0.9278(3) 0.21864(7) 0.7809(3) 0.0209(7) Uani 1 1 d . A .
H7A H 0.9623 0.2177 0.8667 0.025 Uiso 1 1 calc R . .
C8A C 0.9198(3) 0.24760(8) 0.7163(3) 0.0242(7) Uani 1 1 d . . .
H8A H 0.9488 0.2670 0.7586 0.029 Uiso 1 1 calc R A .
C9A C 0.8704(3) 0.24929(7) 0.5907(3) 0.0227(7) Uani 1 1 d . A .
H9A H 0.8649 0.2699 0.5495 0.027 Uiso 1 1 calc R . .
C10A C 0.8289(3) 0.22181(7) 0.5239(3) 0.0172(6) Uani 1 1 d . . .
H10A H 0.7982 0.2230 0.4369 0.021 Uiso 1 1 calc R A .
C11A C 0.8342(3) 0.19232(7) 0.5897(3) 0.0137(6) Uani 1 1 d . A .
C12A C 0.9183(3) 0.14547(7) 0.8881(3) 0.0209(6) Uani 1 1 d . . .
H12A H 0.8540 0.1286 0.9157 0.031 Uiso 1 1 calc R A .
H12B H 0.9175 0.1636 0.9488 0.031 Uiso 1 1 calc R . .
H12C H 1.0126 0.1365 0.8849 0.031 Uiso 1 1 calc R . .
C13A C 0.5422(3) 0.17634(7) 0.2705(3) 0.0152(6) Uani 1 1 d . A .
C14A C 0.4052(3) 0.16494(7) 0.2607(3) 0.0168(6) Uani 1 1 d . . .
H14A H 0.3623 0.1555 0.3326 0.020 Uiso 1 1 calc R . .
C15A C 0.3342(3) 0.16752(7) 0.1467(3) 0.0191(6) Uani 1 1 d . . .
H15A H 0.2401 0.1605 0.1400 0.023 Uiso 1 1 calc R . .
C16A C 0.3982(3) 0.18043(7) 0.0390(3) 0.0158(6) Uani 1 1 d . . .
C17A C 0.3260(3) 0.18339(7) -0.0805(3) 0.0214(7) Uani 1 1 d . . .
H17A H 0.2298 0.1781 -0.0862 0.026 Uiso 1 1 calc R . .
C18A C 0.3906(3) 0.19360(7) -0.1865(3) 0.0224(7) Uani 1 1 d . . .
H18A H 0.3398 0.1954 -0.2654 0.027 Uiso 1 1 calc R . .
C19A C 0.5331(3) 0.20152(7) -0.1799(3) 0.0194(7) Uani 1 1 d . . .
H19A H 0.5789 0.2080 -0.2550 0.023 Uiso 1 1 calc R . .
C20A C 0.6055(3) 0.19991(7) -0.0667(3) 0.0151(6) Uani 1 1 d . . .
H20A H 0.7017 0.2052 -0.0641 0.018 Uiso 1 1 calc R . .
C21A C 0.5405(3) 0.19047(6) 0.0476(3) 0.0141(6) Uani 1 1 d . . .
C22A C 0.6125(3) 0.18957(7) 0.1697(3) 0.0139(6) Uani 1 1 d . . .
C23A C 0.7580(3) 0.20114(7) 0.1879(3) 0.0138(6) Uani 1 1 d . . .
C24A C 0.8576(3) 0.18203(7) 0.2474(3) 0.0152(6) Uani 1 1 d . A .
C25A C 0.9985(3) 0.18999(7) 0.2557(3) 0.0183(6) Uani 1 1 d . . .
H25A H 1.0637 0.1754 0.2947 0.022 Uiso 1 1 calc R . .
C26A C 1.0415(3) 0.21894(8) 0.2072(3) 0.0211(7) Uani 1 1 d . . .
H26A H 1.1379 0.2241 0.2087 0.025 Uiso 1 1 calc R . .
C27A C 0.9443(3) 0.24139(7) 0.1545(3) 0.0173(6) Uani 1 1 d . . .
C28A C 0.9872(3) 0.27233(8) 0.1100(3) 0.0248(7) Uani 1 1 d . . .
H28A H 1.0832 0.2779 0.1135 0.030 Uiso 1 1 calc R . .
C29A C 0.8921(3) 0.29407(7) 0.0622(3) 0.0272(7) Uani 1 1 d . . .
H29A H 0.9223 0.3146 0.0315 0.033 Uiso 1 1 calc R . .
C30A C 0.7496(3) 0.28629(7) 0.0583(3) 0.0238(7) Uani 1 1 d . . .
H30A H 0.6836 0.3017 0.0263 0.029 Uiso 1 1 calc R . .
C31A C 0.7056(3) 0.25664(7) 0.1003(3) 0.0162(6) Uani 1 1 d . . .
H31A H 0.6088 0.2519 0.0986 0.019 Uiso 1 1 calc R . .
C32A C 0.8009(3) 0.23296(7) 0.1463(3) 0.0149(6) Uani 1 1 d . . .
C33A C 0.6596(3) 0.08706(6) 0.7653(3) 0.0134(6) Uani 1 1 d . . .
C34A C 0.5910(3) 0.10972(7) 0.8382(3) 0.0188(6) Uani 1 1 d . A .
H34A H 0.6101 0.1322 0.8284 0.023 Uiso 1 1 calc R . .
C35A C 0.4941(3) 0.09948(8) 0.9258(3) 0.0213(7) Uani 1 1 d . . .
H35A H 0.4465 0.1151 0.9755 0.026 Uiso 1 1 calc R A .
C36A C 0.4667(3) 0.06691(7) 0.9409(3) 0.0223(7) Uani 1 1 d . A .
H36A H 0.4007 0.0600 1.0011 0.027 Uiso 1 1 calc R . .
C37A C 0.5355(3) 0.04435(7) 0.8684(3) 0.0247(7) Uani 1 1 d . . .
H37A H 0.5172 0.0218 0.8791 0.030 Uiso 1 1 calc R A .
C38A C 0.6303(3) 0.05429(7) 0.7805(3) 0.0207(7) Uani 1 1 d . A .
H38A H 0.6761 0.0386 0.7299 0.025 Uiso 1 1 calc R . .
C39A C 0.9327(3) 0.07334(7) 0.6673(3) 0.0155(6) Uani 1 1 d . . .
C40A C 0.9998(3) 0.06093(7) 0.5616(3) 0.0201(7) Uani 1 1 d . A .
H40A H 0.9625 0.0647 0.4779 0.024 Uiso 1 1 calc R . .
C41A C 1.1215(3) 0.04303(7) 0.5788(3) 0.0242(7) Uani 1 1 d . . .
H41A H 1.1669 0.0345 0.5066 0.029 Uiso 1 1 calc R A .
C42A C 1.1767(3) 0.03754(7) 0.6993(3) 0.0212(7) Uani 1 1 d . A .
H42A H 1.2609 0.0256 0.7103 0.025 Uiso 1 1 calc R . .
C43A C 1.1093(3) 0.04948(8) 0.8047(3) 0.0225(7) Uani 1 1 d . . .
H43A H 1.1474 0.0456 0.8881 0.027 Uiso 1 1 calc R A .
C44A C 0.9867(3) 0.06697(7) 0.7899(3) 0.0180(6) Uani 1 1 d . A .
H44A H 0.9397 0.0746 0.8628 0.022 Uiso 1 1 calc R . .
N1A N 0.7957(2) 0.16085(5) 0.5507(2) 0.0128(5) Uani 1 1 d . A .
O1A O 0.60870(19) 0.17488(4) 0.39173(18) 0.0145(4) Uani 1 1 d . . .
O2A O 0.82247(19) 0.15170(4) 0.29741(18) 0.0153(4) Uani 1 1 d . . .
Pd2 Pd 0.19457(2) 0.435433(5) 0.11551(2) 0.01818(5) Uani 1 1 d . . .
P1B P 0.23573(8) 0.382437(18) 0.12795(8) 0.01757(17) Uani 1 1 d . B .
P2B P 0.28946(7) 0.434564(19) -0.08266(7) 0.01564(15) Uani 1 1 d . B .
C1B C 0.1244(10) 0.4444(2) 0.3084(11) 0.034(2) Uani 0.623(9) 1 d PDU B 1
H1B1 H 0.2208 0.4393 0.3125 0.041 Uiso 0.623(9) 1 calc PR B 1
H1B2 H 0.0611 0.4327 0.3593 0.041 Uiso 0.623(9) 1 calc PR B 1
C2B C 0.0754(7) 0.46941(14) 0.2271(6) 0.0318(15) Uani 0.623(9) 1 d PDU B 1
H2B H -0.0213 0.4743 0.2240 0.038 Uiso 0.623(9) 1 calc PR B 1
C3B C 0.1639(12) 0.4871(3) 0.1514(9) 0.030(2) Uani 0.623(9) 1 d PDU B 1
H3B1 H 0.2609 0.4824 0.1534 0.036 Uiso 0.623(9) 1 calc PR B 1
H3B2 H 0.1278 0.5038 0.0974 0.036 Uiso 0.623(9) 1 calc PR B 1
C1D C 0.0904(17) 0.4487(4) 0.295(2) 0.030(3) Uani 0.377(9) 1 d PDU B 2
H1D1 H 0.0244 0.4378 0.2411 0.036 Uiso 0.377(9) 1 calc PR B 2
H1D2 H 0.1078 0.4411 0.3799 0.036 Uiso 0.377(9) 1 calc PR B 2
C2D C 0.1612(12) 0.4754(2) 0.2508(9) 0.033(2) Uani 0.377(9) 1 d PDU B 2
H2D H 0.2272 0.4861 0.3051 0.039 Uiso 0.377(9) 1 calc PR B 2
C3D C 0.137(2) 0.4866(6) 0.1269(15) 0.028(3) Uani 0.377(9) 1 d PDU B 2
H3D1 H 0.0706 0.4759 0.0723 0.034 Uiso 0.377(9) 1 calc PR B 2
H3D2 H 0.1857 0.5050 0.0969 0.034 Uiso 0.377(9) 1 calc PR B 2
C4B C 0.3303(3) 0.39226(7) -0.1105(3) 0.0166(6) Uani 1 1 d . . .
C5B C 0.3846(3) 0.37650(7) -0.2115(3) 0.0175(6) Uani 1 1 d . B .
C6B C 0.3937(3) 0.34256(7) -0.1770(3) 0.0185(6) Uani 1 1 d . . .
C7B C 0.4399(3) 0.31521(7) -0.2444(3) 0.0241(7) Uani 1 1 d . B .
H7B H 0.4764 0.3174 -0.3275 0.029 Uiso 1 1 calc R . .
C8B C 0.4311(3) 0.28529(8) -0.1875(3) 0.0278(8) Uani 1 1 d . . .
H8B H 0.4613 0.2665 -0.2318 0.033 Uiso 1 1 calc R B .
C9B C 0.3782(3) 0.28205(7) -0.0651(3) 0.0260(7) Uani 1 1 d . B .
H9B H 0.3720 0.2610 -0.0283 0.031 Uiso 1 1 calc R . .
C10B C 0.3350(3) 0.30843(7) 0.0036(3) 0.0228(7) Uani 1 1 d . . .
H10B H 0.3007 0.3060 0.0873 0.027 Uiso 1 1 calc R B .
C11B C 0.3433(3) 0.33901(7) -0.0543(3) 0.0170(6) Uani 1 1 d . B .
C12B C 0.4276(3) 0.39029(8) -0.3356(3) 0.0254(7) Uani 1 1 d . . .
H12D H 0.3932 0.4126 -0.3438 0.038 Uiso 1 1 calc R B .
H12E H 0.3885 0.3771 -0.4058 0.038 Uiso 1 1 calc R . .
H12F H 0.5294 0.3902 -0.3390 0.038 Uiso 1 1 calc R . .
C13B C 0.0543(3) 0.35400(7) 0.2611(3) 0.0188(7) Uani 1 1 d . B .
C14B C -0.0806(3) 0.36729(7) 0.2647(3) 0.0193(7) Uani 1 1 d . . .
H14B H -0.1228 0.3768 0.1905 0.023 Uiso 1 1 calc R . .
C15B C -0.1490(3) 0.36624(7) 0.3764(3) 0.0214(7) Uani 1 1 d . . .
H15B H -0.2407 0.3748 0.3793 0.026 Uiso 1 1 calc R . .
C16B C -0.0872(3) 0.35284(7) 0.4878(3) 0.0184(7) Uani 1 1 d . . .
C17B C -0.1587(3) 0.35113(7) 0.6039(3) 0.0236(7) Uani 1 1 d . . .
H17B H -0.2530 0.3580 0.6061 0.028 Uiso 1 1 calc R . .
C18B C -0.0943(3) 0.33968(8) 0.7130(3) 0.0251(7) Uani 1 1 d . . .
H18B H -0.1447 0.3380 0.7896 0.030 Uiso 1 1 calc R . .
C19B C 0.0456(3) 0.33037(7) 0.7122(3) 0.0204(7) Uani 1 1 d . . .
H19B H 0.0916 0.3237 0.7893 0.024 Uiso 1 1 calc R . .
C20B C 0.1161(3) 0.33086(7) 0.6008(3) 0.0206(7) Uani 1 1 d . . .
H20B H 0.2109 0.3242 0.6018 0.025 Uiso 1 1 calc R . .
C21B C 0.0533(3) 0.34087(7) 0.4846(3) 0.0162(6) Uani 1 1 d . . .
C22B C 0.1219(3) 0.34050(7) 0.3646(3) 0.0160(6) Uani 1 1 d . . .
C23B C 0.2648(3) 0.32654(7) 0.3521(3) 0.0168(6) Uani 1 1 d . . .
C24B C 0.3681(3) 0.34417(7) 0.2960(3) 0.0195(7) Uani 1 1 d . B .
C25B C 0.5061(3) 0.33355(8) 0.2894(3) 0.0242(7) Uani 1 1 d . . .
H25B H 0.5743 0.3468 0.2509 0.029 Uiso 1 1 calc R . .
C26B C 0.5413(3) 0.30396(8) 0.3388(3) 0.0267(7) Uani 1 1 d . . .
H26B H 0.6358 0.2971 0.3391 0.032 Uiso 1 1 calc R . .
C27B C 0.4391(3) 0.28323(8) 0.3898(3) 0.0228(7) Uani 1 1 d . . .
C28B C 0.4730(3) 0.25188(8) 0.4337(3) 0.0268(8) Uani 1 1 d . . .
H28B H 0.5668 0.2446 0.4318 0.032 Uiso 1 1 calc R . .
C29B C 0.3735(4) 0.23174(8) 0.4789(3) 0.0275(8) Uani 1 1 d . . .
H29B H 0.3982 0.2106 0.5085 0.033 Uiso 1 1 calc R . .
C30B C 0.2354(3) 0.24204(7) 0.4819(3) 0.0228(7) Uani 1 1 d . . .
H30B H 0.1665 0.2279 0.5141 0.027 Uiso 1 1 calc R . .
C31B C 0.1981(3) 0.27206(7) 0.4395(3) 0.0178(7) Uani 1 1 d . . .
H31B H 0.1030 0.2783 0.4398 0.021 Uiso 1 1 calc R . .
C32B C 0.2994(3) 0.29425(7) 0.3947(3) 0.0167(6) Uani 1 1 d . . .
C33B C 0.1735(3) 0.44724(7) -0.2119(3) 0.0170(6) Uani 1 1 d . . .
C34B C 0.1029(3) 0.42493(7) -0.2910(3) 0.0213(7) Uani 1 1 d . B .
H34B H 0.1244 0.4024 -0.2857 0.026 Uiso 1 1 calc R . .
C35B C 0.0013(3) 0.43588(8) -0.3771(3) 0.0238(6) Uani 1 1 d . . .
H35B H -0.0475 0.4207 -0.4302 0.029 Uiso 1 1 calc R B .
C36B C -0.0300(3) 0.46859(8) -0.3867(3) 0.0255(7) Uani 1 1 d . B .
H36B H -0.0993 0.4759 -0.4465 0.031 Uiso 1 1 calc R . .
C37B C 0.0396(3) 0.49063(8) -0.3091(3) 0.0280(8) Uani 1 1 d . . .
H37B H 0.0181 0.5131 -0.3153 0.034 Uiso 1 1 calc R B .
C38B C 0.1407(3) 0.48003(7) -0.2223(3) 0.0238(7) Uani 1 1 d . B .
H38B H 0.1884 0.4954 -0.1691 0.029 Uiso 1 1 calc R . .
C39B C 0.4508(3) 0.45724(7) -0.0931(3) 0.0151(6) Uani 1 1 d . . .
C40B C 0.5320(3) 0.45968(7) 0.0187(3) 0.0194(6) Uani 1 1 d . B .
H40B H 0.5021 0.4495 0.0947 0.023 Uiso 1 1 calc R . .
C41B C 0.6563(3) 0.47685(7) 0.0196(3) 0.0208(7) Uani 1 1 d . . .
H41B H 0.7124 0.4782 0.0956 0.025 Uiso 1 1 calc R B .
C42B C 0.6978(3) 0.49194(7) -0.0914(3) 0.0233(7) Uani 1 1 d . B .
H42B H 0.7820 0.5040 -0.0911 0.028 Uiso 1 1 calc R . .
C43B C 0.6178(3) 0.48953(7) -0.2018(3) 0.0228(7) Uani 1 1 d . . .
H43B H 0.6477 0.4998 -0.2775 0.027 Uiso 1 1 calc R B .
C44B C 0.4937(3) 0.47225(7) -0.2039(3) 0.0217(7) Uani 1 1 d . B .
H44B H 0.4388 0.4707 -0.2806 0.026 Uiso 1 1 calc R . .
N1B N 0.3043(2) 0.36975(6) -0.0096(2) 0.0172(5) Uani 1 1 d . B .
O1B O 0.1194(2) 0.35451(5) 0.14278(19) 0.0181(4) Uani 1 1 d . . .
O2B O 0.3398(2) 0.37494(5) 0.2449(2) 0.0220(5) Uani 1 1 d . . .
P3A P 0.09497(9) 0.08486(2) 0.19808(8) 0.0273(2) Uani 1 1 d . . .
F1A F 0.0545(3) 0.05823(7) 0.0922(2) 0.0650(8) Uani 1 1 d . . .
F2A F 0.2391(3) 0.09137(7) 0.1320(3) 0.0730(8) Uani 1 1 d . . .
F3A F 0.1333(2) 0.11064(5) 0.3061(2) 0.0521(6) Uani 1 1 d . . .
F4A F -0.0494(2) 0.07762(5) 0.26434(19) 0.0394(5) Uani 1 1 d . . .
F5A F 0.0252(3) 0.11287(6) 0.1162(2) 0.0701(8) Uani 1 1 d . . .
F6A F 0.1669(2) 0.05699(5) 0.2819(2) 0.0380(5) Uani 1 1 d . . .
P3B P 0.58922(9) 0.45574(2) 0.40963(8) 0.02524(19) Uani 1 1 d . . .
F1B F 0.6608(2) 0.43275(5) 0.51589(19) 0.0404(5) Uani 1 1 d . . .
F2B F 0.5459(3) 0.42470(5) 0.3279(2) 0.0538(6) Uani 1 1 d . . .
F3B F 0.5186(2) 0.47883(5) 0.30317(18) 0.0384(5) Uani 1 1 d . . .
F4B F 0.6334(2) 0.48726(5) 0.49014(19) 0.0365(5) Uani 1 1 d . . .
F5B F 0.4452(2) 0.45459(5) 0.48176(19) 0.0420(5) Uani 1 1 d . . .
F6B F 0.7333(2) 0.45757(5) 0.33764(19) 0.0396(5) Uani 1 1 d . . .
C1S C 0.7635(3) 0.40596(8) 0.8855(3) 0.0283(7) Uani 1 1 d . . .
H1S1 H 0.7927 0.3982 0.8007 0.034 Uiso 1 1 calc R . .
H1S2 H 0.6971 0.4241 0.8719 0.034 Uiso 1 1 calc R . .
Cl1S Cl 0.90999(8) 0.41983(2) 0.97415(9) 0.0336(2) Uani 1 1 d . . .
Cl2S Cl 0.68082(9) 0.37402(2) 0.96644(10) 0.0372(2) Uani 1 1 d . . .
C2S C 0.2378(4) 0.12391(9) 0.6317(5) 0.0517(12) Uani 1 1 d . . .
H2S1 H 0.2564 0.1278 0.7240 0.062 Uiso 1 1 calc R . .
H2S2 H 0.1720 0.1055 0.6237 0.062 Uiso 1 1 calc R . .
Cl3S Cl 0.15908(8) 0.15848(2) 0.56534(8) 0.03032(19) Uani 1 1 d . . .
Cl4S Cl 0.39102(9) 0.11338(3) 0.56169(9) 0.0462(3) Uani 1 1 d . . .

loop_
_atom_site_aniso_label
_atom_site_aniso_U_11
_atom_site_aniso_U_22
_atom_site_aniso_U_33
_atom_site_aniso_U_23
_atom_site_aniso_U_13
_atom_site_aniso_U_12
Pd1 0.01415(10) 0.01371(10) 0.01354(11) -0.00034(9) -0.00166(8) 0.00049(9)
P1A 0.0126(4) 0.0142(4) 0.0131(4) 0.0008(3) 0.0003(3) 0.0025(3)
P2A 0.0138(3) 0.0117(3) 0.0133(3) 0.0014(3) -0.0003(3) 0.0010(3)
C1A 0.026(4) 0.032(3) 0.025(3) -0.009(2) -0.018(3) -0.004(3)
C2A 0.029(3) 0.025(2) 0.031(3) -0.0132(19) -0.008(2) -0.0070(19)
C3A 0.035(3) 0.015(3) 0.029(4) -0.005(3) -0.009(3) -0.009(2)
C1C 0.029(5) 0.029(5) 0.025(5) -0.014(4) -0.011(5) -0.003(4)
C2C 0.029(4) 0.025(4) 0.023(4) -0.015(3) -0.009(3) -0.006(3)
C3C 0.028(5) 0.017(5) 0.024(5) -0.012(4) -0.008(4) -0.005(4)
C4A 0.0120(14) 0.0165(14) 0.0138(15) 0.0010(11) 0.0021(11) 0.0009(11)
C5A 0.0123(14) 0.0180(14) 0.0175(16) -0.0002(11) 0.0010(12) -0.0013(11)
C6A 0.0129(14) 0.0176(14) 0.0186(16) 0.0003(12) 0.0020(12) 0.0002(11)
C7A 0.0220(16) 0.0214(16) 0.0193(17) -0.0041(13) 0.0033(13) -0.0053(13)
C8A 0.0283(18) 0.0192(16) 0.0255(19) -0.0038(13) 0.0043(15) -0.0070(13)
C9A 0.0248(17) 0.0145(15) 0.0293(19) 0.0034(13) 0.0094(14) -0.0032(12)
C10A 0.0173(15) 0.0156(14) 0.0190(16) 0.0015(11) 0.0054(13) 0.0004(11)
C11A 0.0109(14) 0.0126(14) 0.0177(16) -0.0018(11) 0.0041(12) 0.0026(11)
C12A 0.0255(17) 0.0191(15) 0.0179(16) 0.0017(12) -0.0054(13) -0.0050(13)
C13A 0.0156(15) 0.0130(14) 0.0168(16) -0.0013(11) -0.0008(12) 0.0063(11)
C14A 0.0140(14) 0.0188(15) 0.0179(16) 0.0044(12) 0.0043(12) 0.0006(11)
C15A 0.0129(14) 0.0168(15) 0.0277(18) 0.0024(12) -0.0017(13) -0.0008(11)
C16A 0.0140(14) 0.0140(14) 0.0192(16) -0.0013(11) -0.0028(12) 0.0010(11)
C17A 0.0183(16) 0.0218(16) 0.0235(18) -0.0004(13) -0.0088(14) -0.0014(12)
C18A 0.0283(18) 0.0226(16) 0.0158(16) -0.0022(12) -0.0079(13) -0.0006(13)
C19A 0.0261(17) 0.0140(14) 0.0183(17) -0.0002(12) 0.0024(13) 0.0011(12)
C20A 0.0150(15) 0.0109(14) 0.0195(17) -0.0008(11) 0.0019(12) -0.0002(11)
C21A 0.0150(14) 0.0066(13) 0.0208(16) 0.0020(11) 0.0018(12) 0.0038(10)
C22A 0.0145(15) 0.0118(14) 0.0155(16) 0.0003(11) 0.0019(12) 0.0024(11)
C23A 0.0150(14) 0.0156(14) 0.0110(15) -0.0003(11) 0.0027(11) -0.0011(11)
C24A 0.0177(15) 0.0182(15) 0.0100(15) -0.0012(11) 0.0035(12) 0.0024(12)
C25A 0.0158(15) 0.0270(16) 0.0122(15) -0.0007(12) 0.0010(12) 0.0038(12)
C26A 0.0116(14) 0.0327(18) 0.0189(17) -0.0011(13) 0.0012(12) -0.0065(13)
C27A 0.0183(15) 0.0217(15) 0.0119(15) -0.0008(12) 0.0008(12) -0.0038(12)
C28A 0.0224(17) 0.0272(17) 0.0248(18) -0.0016(14) 0.0015(14) -0.0110(13)
C29A 0.0364(19) 0.0173(15) 0.0279(19) 0.0014(13) 0.0024(15) -0.0117(14)
C30A 0.0282(18) 0.0203(16) 0.0226(18) -0.0001(13) -0.0036(14) -0.0011(13)
C31A 0.0166(15) 0.0154(15) 0.0164(16) -0.0027(12) -0.0008(12) -0.0029(12)
C32A 0.0176(15) 0.0172(14) 0.0100(14) -0.0016(11) 0.0014(12) -0.0019(11)
C33A 0.0122(13) 0.0157(15) 0.0123(14) 0.0015(10) -0.0007(11) -0.0013(10)
C34A 0.0210(15) 0.0126(14) 0.0230(17) 0.0001(12) 0.0004(13) 0.0023(12)
C35A 0.0235(16) 0.0238(18) 0.0169(15) -0.0029(13) 0.0072(12) 0.0032(13)
C36A 0.0228(17) 0.0256(17) 0.0186(17) 0.0007(13) 0.0028(13) -0.0037(13)
C37A 0.0286(17) 0.0167(15) 0.0292(18) 0.0030(13) 0.0080(14) -0.0030(13)
C38A 0.0253(17) 0.0138(14) 0.0233(17) 0.0003(12) 0.0055(14) 0.0032(12)
C39A 0.0132(14) 0.0143(14) 0.0190(16) 0.0035(11) 0.0001(12) 0.0008(11)
C40A 0.0226(16) 0.0229(16) 0.0144(16) -0.0007(12) -0.0043(13) 0.0014(13)
C41A 0.0273(17) 0.0231(17) 0.0226(18) -0.0050(13) 0.0052(14) 0.0054(13)
C42A 0.0196(16) 0.0157(15) 0.0283(18) 0.0025(13) -0.0017(14) 0.0043(12)
C43A 0.0238(17) 0.0275(17) 0.0159(17) 0.0033(13) -0.0072(13) 0.0057(13)
C44A 0.0186(15) 0.0207(15) 0.0150(16) 0.0028(12) 0.0034(12) 0.0025(12)
N1A 0.0135(12) 0.0108(11) 0.0141(12) 0.0042(9) -0.0008(10) -0.0005(9)
O1A 0.0152(10) 0.0169(10) 0.0113(10) 0.0029(8) -0.0001(8) 0.0028(8)
O2A 0.0140(10) 0.0163(10) 0.0159(11) 0.0037(8) 0.0029(8) 0.0049(8)
Pd2 0.01855(11) 0.01665(11) 0.01950(12) -0.00241(10) 0.00362(9) -0.00368(10)
P1B 0.0182(4) 0.0169(4) 0.0177(4) 0.0019(3) 0.0000(3) -0.0049(3)
P2B 0.0174(4) 0.0115(3) 0.0181(4) 0.0011(3) 0.0014(3) -0.0005(3)
C1B 0.033(4) 0.040(4) 0.029(4) -0.013(3) 0.017(3) -0.001(3)
C2B 0.033(3) 0.030(3) 0.033(3) -0.017(2) 0.013(3) 0.002(2)
C3B 0.039(4) 0.017(3) 0.035(4) -0.009(3) 0.006(3) 0.000(3)
C1D 0.033(5) 0.033(4) 0.025(4) -0.013(4) 0.013(4) -0.002(4)
C2D 0.035(4) 0.030(3) 0.034(4) -0.014(3) 0.008(3) 0.001(3)
C3D 0.039(5) 0.014(4) 0.031(5) -0.012(4) 0.001(4) -0.004(4)
C4B 0.0156(15) 0.0123(14) 0.0216(16) 0.0020(12) -0.0024(12) -0.0013(11)
C5B 0.0162(14) 0.0152(14) 0.0209(16) 0.0010(12) -0.0008(12) -0.0005(11)
C6B 0.0168(15) 0.0142(14) 0.0242(17) 0.0014(12) -0.0050(13) -0.0005(11)
C7B 0.0251(17) 0.0214(16) 0.0256(18) -0.0006(13) -0.0032(14) 0.0042(13)
C8B 0.0327(19) 0.0201(16) 0.030(2) -0.0045(14) -0.0103(15) 0.0055(14)
C9B 0.0296(18) 0.0139(15) 0.034(2) 0.0047(13) -0.0128(15) -0.0011(13)
C10B 0.0222(17) 0.0179(15) 0.0277(18) 0.0070(13) -0.0079(14) -0.0046(12)
C11B 0.0139(15) 0.0145(14) 0.0221(17) 0.0007(12) -0.0048(12) 0.0000(11)
C12B 0.0309(18) 0.0216(16) 0.0239(18) 0.0027(13) 0.0078(14) 0.0006(13)
C13B 0.0162(16) 0.0208(15) 0.0194(17) -0.0005(12) -0.0012(13) -0.0063(12)
C14B 0.0169(15) 0.0176(15) 0.0230(17) 0.0015(12) -0.0088(13) -0.0019(12)
C15B 0.0159(15) 0.0174(15) 0.0308(19) -0.0018(13) -0.0015(14) -0.0019(12)
C16B 0.0179(16) 0.0124(14) 0.0250(17) -0.0033(12) 0.0001(13) -0.0005(11)
C17B 0.0244(18) 0.0173(15) 0.0296(19) -0.0030(14) 0.0066(15) 0.0026(13)
C18B 0.0316(19) 0.0212(16) 0.0232(18) -0.0025(13) 0.0118(15) -0.0015(14)
C19B 0.0324(18) 0.0152(15) 0.0135(16) -0.0017(12) -0.0012(13) -0.0031(13)
C20B 0.0217(17) 0.0144(15) 0.0255(19) -0.0022(12) -0.0004(14) -0.0002(12)
C21B 0.0170(15) 0.0103(14) 0.0213(17) -0.0006(11) -0.0011(13) -0.0028(11)
C22B 0.0160(15) 0.0140(14) 0.0181(16) 0.0012(12) 0.0012(12) -0.0048(11)
C23B 0.0132(14) 0.0248(16) 0.0123(15) -0.0005(12) -0.0014(12) 0.0008(12)
C24B 0.0197(16) 0.0239(16) 0.0147(16) 0.0013(12) -0.0053(13) -0.0054(13)
C25B 0.0167(16) 0.039(2) 0.0172(17) 0.0015(14) -0.0006(13) -0.0104(13)
C26B 0.0148(16) 0.039(2) 0.0265(19) -0.0010(15) -0.0022(14) 0.0061(14)
C27B 0.0176(16) 0.0328(19) 0.0181(17) -0.0026(14) 0.0005(13) 0.0063(14)
C28B 0.0228(17) 0.0335(19) 0.0241(18) -0.0055(14) -0.0012(14) 0.0160(14)
C29B 0.0338(19) 0.0270(18) 0.0216(18) -0.0007(14) 0.0005(15) 0.0104(14)
C30B 0.0276(17) 0.0207(16) 0.0201(17) -0.0010(12) 0.0018(14) 0.0018(13)
C31B 0.0153(15) 0.0200(16) 0.0179(17) -0.0025(12) -0.0007(13) 0.0039(11)
C32B 0.0187(15) 0.0182(14) 0.0130(15) -0.0040(11) -0.0018(12) -0.0005(12)
C33B 0.0142(15) 0.0188(15) 0.0179(16) 0.0018(12) 0.0022(12) 0.0024(11)
C34B 0.0222(16) 0.0167(15) 0.0252(18) 0.0010(12) 0.0021(13) -0.0016(12)
C35B 0.0208(15) 0.0247(15) 0.0255(17) -0.0001(15) -0.0030(13) -0.0065(14)
C36B 0.0188(17) 0.0301(18) 0.0274(19) 0.0050(14) -0.0043(14) 0.0024(14)
C37B 0.0281(18) 0.0195(16) 0.036(2) 0.0025(14) -0.0006(16) 0.0065(13)
C38B 0.0222(17) 0.0177(15) 0.0313(19) -0.0021(13) -0.0008(14) -0.0003(13)
C39B 0.0162(15) 0.0102(13) 0.0190(16) -0.0024(11) 0.0010(12) 0.0000(11)
C40B 0.0226(16) 0.0196(15) 0.0162(16) -0.0018(12) 0.0029(13) 0.0017(12)
C41B 0.0212(16) 0.0212(16) 0.0198(17) -0.0050(12) -0.0023(13) -0.0017(13)
C42B 0.0221(17) 0.0167(15) 0.031(2) -0.0043(13) 0.0033(14) -0.0056(12)
C43B 0.0236(17) 0.0201(15) 0.0249(18) 0.0039(13) 0.0057(14) -0.0043(12)
C44B 0.0265(17) 0.0190(15) 0.0194(17) 0.0009(12) -0.0011(13) -0.0007(13)
N1B 0.0174(13) 0.0151(12) 0.0191(14) 0.0027(10) 0.0004(10) -0.0018(10)
O1B 0.0171(11) 0.0191(11) 0.0180(11) 0.0020(8) -0.0013(9) -0.0044(8)
O2B 0.0198(11) 0.0225(11) 0.0236(12) 0.0051(9) -0.0039(9) -0.0098(9)
P3A 0.0329(5) 0.0260(5) 0.0235(5) 0.0060(3) 0.0122(4) 0.0094(4)
F1A 0.0805(19) 0.0800(19) 0.0339(14) -0.0211(13) -0.0085(13) 0.0172(15)
F2A 0.0669(16) 0.0547(15) 0.101(2) 0.0196(16) 0.0620(15) 0.0109(14)
F3A 0.0598(15) 0.0331(12) 0.0638(16) -0.0143(11) 0.0057(12) -0.0025(11)
F4A 0.0279(11) 0.0561(14) 0.0345(12) 0.0065(10) 0.0065(9) 0.0060(10)
F5A 0.095(2) 0.0728(18) 0.0432(15) 0.0336(13) 0.0215(14) 0.0522(16)
F6A 0.0351(12) 0.0326(11) 0.0463(13) 0.0082(10) -0.0014(10) 0.0090(9)
P3B 0.0289(5) 0.0268(4) 0.0199(5) 0.0029(3) -0.0015(4) -0.0088(4)
F1B 0.0389(11) 0.0430(12) 0.0392(12) 0.0192(11) -0.0038(9) -0.0013(11)
F2B 0.0694(16) 0.0340(12) 0.0572(15) -0.0101(10) -0.0127(12) -0.0208(11)
F3B 0.0473(13) 0.0467(13) 0.0208(11) 0.0094(9) -0.0047(9) -0.0021(10)
F4B 0.0431(12) 0.0343(11) 0.0320(12) -0.0083(9) -0.0006(9) -0.0085(9)
F5B 0.0281(11) 0.0601(14) 0.0379(13) 0.0200(10) 0.0000(9) -0.0064(10)
F6B 0.0423(12) 0.0413(12) 0.0359(12) -0.0002(10) 0.0157(10) -0.0067(10)
C1S 0.0313(19) 0.0241(17) 0.0291(19) -0.0026(14) -0.0054(15) 0.0046(14)
Cl1S 0.0214(4) 0.0390(5) 0.0402(5) 0.0073(4) -0.0029(4) -0.0050(3)
Cl2S 0.0272(5) 0.0306(5) 0.0534(6) 0.0027(4) -0.0072(4) -0.0055(4)
C2S 0.044(2) 0.0255(19) 0.087(3) 0.015(2) 0.035(2) 0.0085(17)
Cl3S 0.0246(4) 0.0280(4) 0.0383(5) -0.0026(4) 0.0002(4) 0.0037(3)
Cl4S 0.0250(5) 0.0763(7) 0.0377(6) 0.0140(5) 0.0059(4) 0.0230(5)

loop_
_atom_type_symbol
_atom_type_description
_atom_type_scat_dispersion_real
_atom_type_scat_dispersion_imag
_atom_type_scat_source
C C 0.0033 0.0016 'International Tables Vol C Tables 4.2.6.8 and 6.1.1.4'
H H 0.0000 0.0000 'International Tables Vol C Tables 4.2.6.8 and 6.1.1.4'
Cl Cl 0.1484 0.1585 'International Tables Vol C Tables 4.2.6.8 and 6.1.1.4'
F F 0.0171 0.0103 'International Tables Vol C Tables 4.2.6.8 and 6.1.1.4'
N N 0.0061 0.0033 'International Tables Vol C Tables 4.2.6.8 and 6.1.1.4'
O O 0.0106 0.0060 'International Tables Vol C Tables 4.2.6.8 and 6.1.1.4'
P P 0.1023 0.0942 'International Tables Vol C Tables 4.2.6.8 and 6.1.1.4'
Pd Pd -0.9988 1.0072 'International Tables Vol C Tables 4.2.6.8 and 6.1.1.4'

loop_
_geom_angle_atom_site_label_1
_geom_angle_atom_site_label_2
_geom_angle_atom_site_label_3
_geom_angle
C3C Pd1 C1A 71.4(6)
C3C Pd1 C2C 37.6(5)
C1A Pd1 C2C 36.9(4)
C3C Pd1 C2A 39.4(8)
C1A Pd1 C2A 37.3(2)
C2C Pd1 C2A 26.5(3)
C3C Pd1 C3A 4.5(8)
C1A Pd1 C3A 67.2(3)
C2C Pd1 C3A 33.1(4)
C2A Pd1 C3A 36.3(3)
C3C Pd1 P1A 171.6(6)
C1A Pd1 P1A 100.6(2)
C2C Pd1 P1A 133.9(3)
C2A Pd1 P1A 134.15(13)
C3A Pd1 P1A 167.1(2)
C3C Pd1 C1C 67.8(8)
C1A Pd1 C1C 7.8(9)
C2C Pd1 C1C 36.3(5)
C2A Pd1 C1C 31.3(6)
C3A Pd1 C1C 63.8(6)
P1A Pd1 C1C 104.6(5)
C3C Pd1 P2A 99.9(6)
C1A Pd1 P2A 170.7(2)
C2C Pd1 P2A 133.9(3)
C2A Pd1 P2A 135.80(13)
C3A Pd1 P2A 104.0(2)
P1A Pd1 P2A 87.93(3)
C1C Pd1 P2A 167.1(6)
O2A P1A O1A 102.23(10)
O2A P1A N1A 110.57(11)
O1A P1A N1A 97.57(11)
O2A P1A Pd1 110.45(8)
O1A P1A Pd1 125.99(8)
N1A P1A Pd1 108.98(8)
C33A P2A C4A 106.86(12)
C33A P2A C39A 106.15(13)
C4A P2A C39A 108.18(13)
C33A P2A Pd1 113.79(9)
C4A P2A Pd1 104.94(9)
C39A P2A Pd1 116.45(10)
C2A C1A Pd1 72.0(5)
C2A C1A H1A1 120.0
Pd1 C1A H1A1 70.7
C2A C1A H1A2 120.0
Pd1 C1A H1A2 129.8
H1A1 C1A H1A2 120.0
C3A C2A C1A 122.7(9)
C3A C2A Pd1 73.2(7)
C1A C2A Pd1 70.7(5)
C3A C2A H2A 118.6
C1A C2A H2A 118.6
Pd1 C2A H2A 130.2
C2A C3A Pd1 70.4(6)
C2A C3A H3A1 120.0
Pd1 C3A H3A1 71.0
C2A C3A H3A2 120.0
Pd1 C3A H3A2 131.3
H3A1 C3A H3A2 120.0
C2C C1C Pd1 68.9(12)
C2C C1C H1C1 120.0
Pd1 C1C H1C1 71.2
C2C C1C H1C2 120.0
Pd1 C1C H1C2 133.0
H1C1 C1C H1C2 120.0
C1C C2C C3C 124(3)
C1C C2C Pd1 74.8(14)
C3C C2C Pd1 69.4(17)
C1C C2C H2C 118.0
C3C C2C H2C 118.0
Pd1 C2C H2C 130.7
C2C C3C Pd1 72.9(15)
C2C C3C H3C1 120.0
Pd1 C3C H3C1 70.0
C2C C3C H3C2 120.0
Pd1 C3C H3C2 129.4
H3C1 C3C H3C2 120.0
C5A C4A N1A 109.7(2)
C5A C4A P2A 132.9(2)
N1A C4A P2A 117.4(2)
C4A C5A C6A 107.0(2)
C4A C5A C12A 128.3(3)
C6A C5A C12A 124.6(3)
C7A C6A C11A 120.2(3)
C7A C6A C5A 131.4(3)
C11A C6A C5A 108.5(2)
C8A C7A C6A 118.1(3)
C8A C7A H7A 121.0
C6A C7A H7A 121.0
C7A C8A C9A 121.6(3)
C7A C8A H8A 119.2
C9A C8A H8A 119.2
C10A C9A C8A 121.7(3)
C10A C9A H9A 119.2
C8A C9A H9A 119.2
C9A C10A C11A 117.1(3)
C9A C10A H10A 121.5
C11A C10A H10A 121.5
C10A C11A C6A 121.4(3)
C10A C11A N1A 130.7(3)
C6A C11A N1A 107.8(2)
C5A C12A H12A 109.5
C5A C12A H12B 109.5
H12A C12A H12B 109.5
C5A C12A H12C 109.5
H12A C12A H12C 109.5
H12B C12A H12C 109.5
C22A C13A C14A 123.7(3)
C22A C13A O1A 119.1(2)
C14A C13A O1A 117.1(2)
C15A C14A C13A 119.1(3)
C15A C14A H14A 120.5
C13A C14A H14A 120.5
C14A C15A C16A 120.9(3)
C14A C15A H15A 119.6
C16A C15A H15A 119.6
C15A C16A C17A 121.8(3)
C15A C16A C21A 119.9(3)
C17A C16A C21A 118.3(3)
C18A C17A C16A 121.7(3)
C18A C17A H17A 119.2
C16A C17A H17A 119.2
C17A C18A C19A 119.9(3)
C17A C18A H18A 120.0
C19A C18A H18A 120.0
C20A C19A C18A 120.4(3)
C20A C19A H19A 119.8
C18A C19A H19A 119.8
C19A C20A C21A 121.4(3)
C19A C20A H20A 119.3
C21A C20A H20A 119.3
C20A C21A C16A 117.9(3)
C20A C21A C22A 123.0(3)
C16A C21A C22A 119.0(3)
C13A C22A C21A 117.2(3)
C13A C22A C23A 120.5(3)
C21A C22A C23A 122.3(3)
C24A C23A C32A 117.0(3)
C24A C23A C22A 121.1(3)
C32A C23A C22A 121.9(2)
C23A C24A C25A 123.9(3)
C23A C24A O2A 120.5(2)
C25A C24A O2A 115.5(2)
C26A C25A C24A 119.1(3)
C26A C25A H25A 120.5
C24A C25A H25A 120.5
C25A C26A C27A 120.8(3)
C25A C26A H26A 119.6
C27A C26A H26A 119.6
C26A C27A C28A 121.2(3)
C26A C27A C32A 119.5(3)
C28A C27A C32A 119.3(3)
C29A C28A C27A 120.7(3)
C29A C28A H28A 119.7
C27A C28A H28A 119.7
C28A C29A C30A 120.3(3)
C28A C29A H29A 119.9
C30A C29A H29A 119.9
C31A C30A C29A 120.2(3)
C31A C30A H30A 119.9
C29A C30A H30A 119.9
C30A C31A C32A 121.4(3)
C30A C31A H31A 119.3
C32A C31A H31A 119.3
C31A C32A C27A 118.1(3)
C31A C32A C23A 122.7(3)
C27A C32A C23A 119.2(3)
C34A C33A C38A 119.4(3)
C34A C33A P2A 124.2(2)
C38A C33A P2A 116.2(2)
C33A C34A C35A 119.9(3)
C33A C34A H34A 120.1
C35A C34A H34A 120.1
C36A C35A C34A 120.3(3)
C36A C35A H35A 119.9
C34A C35A H35A 119.8
C35A C36A C37A 119.8(3)
C35A C36A H36A 120.1
C37A C36A H36A 120.1
C38A C37A C36A 120.3(3)
C38A C37A H37A 119.8
C36A C37A H37A 119.8
C37A C38A C33A 120.4(3)
C37A C38A H38A 119.8
C33A C38A H38A 119.8
C40A C39A C44A 119.5(3)
C40A C39A P2A 117.8(2)
C44A C39A P2A 122.7(2)
C41A C40A C39A 119.9(3)
C41A C40A H40A 120.1
C39A C40A H40A 120.1
C42A C41A C40A 120.6(3)
C42A C41A H41A 119.7
C40A C41A H41A 119.7
C41A C42A C43A 119.7(3)
C41A C42A H42A 120.2
C43A C42A H42A 120.2
C42A C43A C44A 120.7(3)
C42A C43A H43A 119.7
C44A C43A H43A 119.7
C43A C44A C39A 119.6(3)
C43A C44A H44A 120.2
C39A C44A H44A 120.2
C11A N1A C4A 107.0(2)
C11A N1A P1A 132.26(19)
C4A N1A P1A 120.64(18)
C13A O1A P1A 116.70(16)
C24A O2A P1A 124.58(17)
C2B Pd2 C1B 37.8(3)
C2B Pd2 C3B 37.1(3)
C1B Pd2 C3B 68.2(3)
C2B Pd2 C3D 37.7(5)
C1B Pd2 C3D 72.5(5)
C3B Pd2 C3D 9.5(6)
C2B Pd2 C2D 23.5(3)
C1B Pd2 C2D 38.9(4)
C3B Pd2 C2D 30.4(4)
C3D Pd2 C2D 37.0(4)
C2B Pd2 P1B 134.25(16)
C1B Pd2 P1B 99.9(2)
C3B Pd2 P1B 166.6(3)
C3D Pd2 P1B 172.0(4)
C2D Pd2 P1B 136.5(3)
C2B Pd2 C1D 29.5(4)
C1B Pd2 C1D 10.2(6)
C3B Pd2 C1D 63.2(5)
C3D Pd2 C1D 66.2(6)
C2D Pd2 C1D 36.4(4)
P1B Pd2 C1D 106.0(4)
C2B Pd2 P2B 136.67(16)
C1B Pd2 P2B 169.7(3)
C3B Pd2 P2B 103.3(3)
C3D Pd2 P2B 100.0(4)
C2D Pd2 P2B 131.6(3)
P1B Pd2 P2B 87.88(3)
C1D Pd2 P2B 166.1(4)
O2B P1B O1B 102.17(11)
O2B P1B N1B 110.21(12)
O1B P1B N1B 98.64(11)
O2B P1B Pd2 110.07(9)
O1B P1B Pd2 125.61(8)
N1B P1B Pd2 109.15(9)
C33B P2B C4B 106.80(14)
C33B P2B C39B 108.49(13)
C4B P2B C39B 107.16(13)
C33B P2B Pd2 114.91(10)
C4B P2B Pd2 104.76(10)
C39B P2B Pd2 114.13(10)
C2B C1B Pd2 70.7(5)
C2B C1B H1B1 120.0
Pd2 C1B H1B1 71.2
C2B C1B H1B2 120.0
Pd2 C1B H1B2 130.7
H1B1 C1B H1B2 120.0
C3B C2B C1B 121.9(10)
C3B C2B Pd2 71.8(6)
C1B C2B Pd2 71.5(6)
C3B C2B H2B 119.0
C1B C2B H2B 119.0
Pd2 C2B H2B 130.4
C2B C3B Pd2 71.0(6)
C2B C3B H3B1 120.0
Pd2 C3B H3B1 70.9
C2B C3B H3B2 120.0
Pd2 C3B H3B2 130.7
H3B1 C3B H3B2 120.0
C2D C1D Pd2 70.9(9)
C2D C1D H1D1 120.0
Pd2 C1D H1D1 71.9
C2D C1D H1D2 120.0
Pd2 C1D H1D2 129.6
H1D1 C1D H1D2 120.0
C1D C2D C3D 120.5(17)
C1D C2D Pd2 72.8(10)
C3D C2D Pd2 70.9(11)
C1D C2D H2D 119.8
C3D C2D H2D 119.8
Pd2 C2D H2D 128.9
C2D C3D Pd2 72.1(10)
C2D C3D H3D1 120.0
Pd2 C3D H3D1 71.7
C2D C3D H3D2 120.0
Pd2 C3D H3D2 128.4
H3D1 C3D H3D2 120.0
C5B C4B N1B 110.1(2)
C5B C4B P2B 132.5(2)
N1B C4B P2B 117.4(2)
C4B C5B C6B 106.8(3)
C4B C5B C12B 128.3(3)
C6B C5B C12B 124.8(3)
C11B C6B C7B 120.1(3)
C11B C6B C5B 108.1(3)
C7B C6B C5B 131.8(3)
C8B C7B C6B 118.4(3)
C8B C7B H7B 120.8
C6B C7B H7B 120.8
C7B C8B C9B 120.8(3)
C7B C8B H8B 119.6
C9B C8B H8B 119.6
C10B C9B C8B 121.8(3)
C10B C9B H9B 119.1
C8B C9B H9B 119.1
C9B C10B C11B 117.6(3)
C9B C10B H10B 121.2
C11B C10B H10B 121.2
C6B C11B C10B 121.2(3)
C6B C11B N1B 108.4(2)
C10B C11B N1B 130.4(3)
C5B C12B H12D 109.5
C5B C12B H12E 109.5
H12D C12B H12E 109.5
C5B C12B H12F 109.5
H12D C12B H12F 109.5
H12E C12B H12F 109.5
C22B C13B O1B 119.5(3)
C22B C13B C14B 123.7(3)
O1B C13B C14B 116.8(3)
C15B C14B C13B 118.6(3)
C15B C14B H14B 120.7
C13B C14B H14B 120.7
C14B C15B C16B 121.5(3)
C14B C15B H15B 119.2
C16B C15B H15B 119.2
C15B C16B C17B 121.9(3)
C15B C16B C21B 119.3(3)
C17B C16B C21B 118.8(3)
C18B C17B C16B 121.0(3)
C18B C17B H17B 119.5
C16B C17B H17B 119.5
C17B C18B C19B 120.2(3)
C17B C18B H18B 119.9
C19B C18B H18B 119.9
C20B C19B C18B 120.1(3)
C20B C19B H19B 119.9
C18B C19B H19B 119.9
C19B C20B C21B 122.1(3)
C19B C20B H20B 118.9
C21B C20B H20B 118.9
C20B C21B C22B 123.9(3)
C20B C21B C16B 117.5(3)
C22B C21B C16B 118.6(3)
C13B C22B C21B 118.0(3)
C13B C22B C23B 120.2(3)
C21B C22B C23B 121.7(3)
C24B C23B C32B 117.2(3)
C24B C23B C22B 120.7(3)
C32B C23B C22B 122.1(3)
C23B C24B O2B 120.4(3)
C23B C24B C25B 123.6(3)
O2B C24B C25B 116.0(3)
C26B C25B C24B 119.1(3)
C26B C25B H25B 120.5
C24B C25B H25B 120.5
C25B C26B C27B 120.9(3)
C25B C26B H26B 119.5
C27B C26B H26B 119.5
C28B C27B C26B 121.3(3)
C28B C27B C32B 119.5(3)
C26B C27B C32B 119.2(3)
C29B C28B C27B 121.0(3)
C29B C28B H28B 119.5
C27B C28B H28B 119.5
C28B C29B C30B 120.1(3)
C28B C29B H29B 120.0
C30B C29B H29B 120.0
C31B C30B C29B 120.8(3)
C31B C30B H30B 119.6
C29B C30B H30B 119.6
C30B C31B C32B 121.0(3)
C30B C31B H31B 119.5
C32B C31B H31B 119.5
C27B C32B C31B 117.6(3)
C27B C32B C23B 119.7(3)
C31B C32B C23B 122.7(3)
C38B C33B C34B 119.1(3)
C38B C33B P2B 118.2(2)
C34B C33B P2B 122.2(2)
C35B C34B C33B 119.5(3)
C35B C34B H34B 120.2
C33B C34B H34B 120.2
C36B C35B C34B 120.8(3)
C36B C35B H35B 119.6
C34B C35B H35B 119.6
C37B C36B C35B 119.8(3)
C37B C36B H36B 120.1
C35B C36B H36B 120.1
C36B C37B C38B 120.0(3)
C36B C37B H37B 120.0
C38B C37B H37B 120.0
C37B C38B C33B 120.7(3)
C37B C38B H38B 119.6
C33B C38B H38B 119.6
C44B C39B C40B 119.9(3)
C44B C39B P2B 123.6(2)
C40B C39B P2B 116.5(2)
C41B C40B C39B 120.3(3)
C41B C40B H40B 119.8
C39B C40B H40B 119.8
C42B C41B C40B 119.3(3)
C42B C41B H41B 120.3
C40B C41B H41B 120.3
C43B C42B C41B 120.4(3)
C43B C42B H42B 119.8
C41B C42B H42B 119.8
C42B C43B C44B 120.7(3)
C42B C43B H43B 119.6
C44B C43B H43B 119.6
C39B C44B C43B 119.3(3)
C39B C44B H44B 120.3
C43B C44B H44B 120.3
C11B N1B C4B 106.5(2)
C11B N1B P1B 132.8(2)
C4B N1B P1B 120.7(2)
C13B O1B P1B 115.00(17)
C24B O2B P1B 125.61(19)
F5A P3A F3A 89.19(15)
F5A P3A F2A 90.20(14)
F3A P3A F2A 90.54(15)
F5A P3A F6A 179.12(16)
F3A P3A F6A 90.01(12)
F2A P3A F6A 89.46(13)
F5A P3A F4A 90.61(13)
F3A P3A F4A 90.14(12)
F2A P3A F4A 178.95(14)
F6A P3A F4A 89.75(11)
F5A P3A F1A 91.85(15)
F3A P3A F1A 178.36(15)
F2A P3A F1A 90.72(15)
F6A P3A F1A 88.96(13)
F4A P3A F1A 88.58(14)
F2B P3B F5B 90.73(13)
F2B P3B F6B 90.10(13)
F5B P3B F6B 179.01(13)
F2B P3B F4B 179.18(13)
F5B P3B F4B 89.79(12)
F6B P3B F4B 89.37(11)
F2B P3B F1B 90.03(13)
F5B P3B F1B 90.89(11)
F6B P3B F1B 89.65(11)
F4B P3B F1B 90.60(12)
F2B P3B F3B 90.13(12)
F5B P3B F3B 89.44(11)
F6B P3B F3B 90.01(11)
F4B P3B F3B 89.24(11)
F1B P3B F3B 179.63(13)
Cl1S C1S Cl2S 110.63(18)
Cl1S C1S H1S1 109.5
Cl2S C1S H1S1 109.5
Cl1S C1S H1S2 109.5
Cl2S C1S H1S2 109.5
H1S1 C1S H1S2 108.1
Cl4S C2S Cl3S 113.7(2)
Cl4S C2S H2S1 108.8
Cl3S C2S H2S1 108.8
Cl4S C2S H2S2 108.8
Cl3S C2S H2S2 108.8
H2S1 C2S H2S2 107.7

loop_
_geom_bond_atom_site_label_1
_geom_bond_atom_site_label_2
_geom_bond_distance
Pd1 C3C 2.12(4)
Pd1 C1A 2.167(12)
Pd1 C2C 2.169(10)
Pd1 C2A 2.183(4)
Pd1 C3A 2.218(15)
Pd1 P1A 2.2255(7)
Pd1 C1C 2.24(3)
Pd1 P2A 2.2844(7)
P1A O2A 1.591(2)
P1A O1A 1.6114(19)
P1A N1A 1.688(2)
P2A C33A 1.809(3)
P2A C4A 1.812(3)
P2A C39A 1.816(3)
C1A C2A 1.393(9)
C1A H1A1 0.9500
C1A H1A2 0.9500
C2A C3A 1.373(11)
C2A H2A 0.9500
C3A H3A1 0.9500
C3A H3A2 0.9500
C1C C2C 1.376(15)
C1C H1C1 0.9500
C1C H1C2 0.9500
C2C C3C 1.386(15)
C2C H2C 0.9500
C3C H3C1 0.9500
C3C H3C2 0.9500
C4A C5A 1.362(4)
C4A N1A 1.433(3)
C5A C6A 1.438(4)
C5A C12A 1.491(4)
C6A C7A 1.398(4)
C6A C11A 1.400(4)
C7A C8A 1.370(4)
C7A H7A 0.9500
C8A C9A 1.387(5)
C8A H8A 0.9500
C9A C10A 1.382(4)
C9A H9A 0.9500
C10A C11A 1.395(4)
C10A H10A 0.9500
C11A N1A 1.404(3)
C12A H12A 0.9800
C12A H12B 0.9800
C12A H12C 0.9800
C13A C22A 1.380(4)
C13A C14A 1.398(4)
C13A O1A 1.405(3)
C14A C15A 1.362(4)
C14A H14A 0.9500
C15A C16A 1.403(4)
C15A H15A 0.9500
C16A C17A 1.418(4)
C16A C21A 1.429(4)
C17A C18A 1.353(4)
C17A H17A 0.9500
C18A C19A 1.407(4)
C18A H18A 0.9500
C19A C20A 1.358(4)
C19A H19A 0.9500
C20A C21A 1.418(4)
C20A H20A 0.9500
C21A C22A 1.437(4)
C22A C23A 1.485(4)
C23A C24A 1.374(4)
C23A C32A 1.443(4)
C24A C25A 1.393(4)
C24A O2A 1.398(3)
C25A C26A 1.363(4)
C25A H25A 0.9500
C26A C27A 1.414(4)
C26A H26A 0.9500
C27A C28A 1.420(4)
C27A C32A 1.421(4)
C28A C29A 1.363(5)
C28A H28A 0.9500
C29A C30A 1.406(4)
C29A H29A 0.9500
C30A C31A 1.368(4)
C30A H30A 0.9500
C31A C32A 1.413(4)
C31A H31A 0.9500
C33A C34A 1.383(4)
C33A C38A 1.387(4)
C34A C35A 1.390(4)
C34A H34A 0.9500
C35A C36A 1.375(4)
C35A H35A 0.9500
C36A C37A 1.379(4)
C36A H36A 0.9500
C37A C38A 1.375(4)
C37A H37A 0.9500
C38A H38A 0.9500
C39A C40A 1.393(4)
C39A C44A 1.395(4)
C40A C41A 1.389(4)
C40A H40A 0.9500
C41A C42A 1.373(4)
C41A H41A 0.9500
C42A C43A 1.385(4)
C42A H42A 0.9500
C43A C44A 1.385(4)
C43A H43A 0.9500
C44A H44A 0.9500
Pd2 C2B 2.168(5)
Pd2 C1B 2.178(12)
Pd2 C3B 2.178(14)
Pd2 C3D 2.18(2)
Pd2 C2D 2.198(9)
Pd2 P1B 2.2187(8)
Pd2 C1D 2.22(2)
Pd2 P2B 2.2882(7)
P1B O2B 1.589(2)
P1B O1B 1.613(2)
P1B N1B 1.683(3)
P2B C33B 1.806(3)
P2B C4B 1.809(3)
P2B C39B 1.815(3)
C1B C2B 1.407(9)
C1B H1B1 0.9500
C1B H1B2 0.9500
C2B C3B 1.384(10)
C2B H2B 0.9500
C3B H3B1 0.9500
C3B H3B2 0.9500
C1D C2D 1.379(13)
C1D H1D1 0.9500
C1D H1D2 0.9500
C2D C3D 1.390(13)
C2D H2D 0.9500
C3D H3D1 0.9500
C3D H3D2 0.9500
C4B C5B 1.356(4)
C4B N1B 1.432(4)
C5B C6B 1.444(4)
C5B C12B 1.486(4)
C6B C11B 1.393(4)
C6B C7B 1.407(4)
C7B C8B 1.371(4)
C7B H7B 0.9500
C8B C9B 1.397(5)
C8B H8B 0.9500
C9B C10B 1.372(4)
C9B H9B 0.9500
C10B C11B 1.399(4)
C10B H10B 0.9500
C11B N1B 1.402(4)
C12B H12D 0.9800
C12B H12E 0.9800
C12B H12F 0.9800
C13B C22B 1.366(4)
C13B O1B 1.403(4)
C13B C14B 1.408(4)
C14B C15B 1.357(4)
C14B H14B 0.9500
C15B C16B 1.406(4)
C15B H15B 0.9500
C16B C17B 1.413(4)
C16B C21B 1.439(4)
C17B C18B 1.368(5)
C17B H17B 0.9500
C18B C19B 1.397(4)
C18B H18B 0.9500
C19B C20B 1.365(4)
C19B H19B 0.9500
C20B C21B 1.404(4)
C20B H20B 0.9500
C21B C22B 1.434(4)
C22B C23B 1.497(4)
C23B C24B 1.374(4)
C23B C32B 1.437(4)
C24B O2B 1.398(4)
C24B C25B 1.400(4)
C25B C26B 1.362(5)
C25B H25B 0.9500
C26B C27B 1.416(5)
C26B H26B 0.9500
C27B C28B 1.404(5)
C27B C32B 1.420(4)
C28B C29B 1.359(5)
C28B H28B 0.9500
C29B C30B 1.395(4)
C29B H29B 0.9500
C30B C31B 1.357(4)
C30B H30B 0.9500
C31B C32B 1.423(4)
C31B H31B 0.9500
C33B C38B 1.389(4)
C33B C34B 1.399(4)
C34B C35B 1.385(4)
C34B H34B 0.9500
C35B C36B 1.382(5)
C35B H35B 0.9500
C36B C37B 1.378(5)
C36B H36B 0.9500
C37B C38B 1.382(4)
C37B H37B 0.9500
C38B H38B 0.9500
C39B C44B 1.387(4)
C39B C40B 1.391(4)
C40B C41B 1.387(4)
C40B H40B 0.9500
C41B C42B 1.385(4)
C41B H41B 0.9500
C42B C43B 1.374(5)
C42B H42B 0.9500
C43B C44B 1.387(4)
C43B H43B 0.9500
C44B H44B 0.9500
P3A F5A 1.575(2)
P3A F3A 1.586(2)
P3A F2A 1.588(2)
P3A F6A 1.590(2)
P3A F4A 1.596(2)
P3A F1A 1.598(3)
P3B F2B 1.586(2)
P3B F5B 1.595(2)
P3B F6B 1.596(2)
P3B F4B 1.597(2)
P3B F1B 1.600(2)
P3B F3B 1.600(2)
C1S Cl1S 1.760(3)
C1S Cl2S 1.764(3)
C1S H1S1 0.9900
C1S H1S2 0.9900
C2S Cl4S 1.718(4)
C2S Cl3S 1.746(4)
C2S H2S1 0.9900
C2S H2S2 0.9900

loop_
_geom_torsion_atom_site_label_1
_geom_torsion_atom_site_label_2
_geom_torsion_atom_site_label_3
_geom_torsion_atom_site_label_4
_geom_torsion
C1A Pd1 P1A O2A -57.2(3)
C2C Pd1 P1A O2A -39.0(5)
C2A Pd1 P1A O2A -76.2(2)
C3A Pd1 P1A O2A -38(2)
C1C Pd1 P1A O2A -64.1(7)
P2A Pd1 P1A O2A 119.11(8)
C1A Pd1 P1A O1A 66.2(3)
C2C Pd1 P1A O1A 84.4(5)
C2A Pd1 P1A O1A 47.2(2)
C3A Pd1 P1A O1A 85(2)
C1C Pd1 P1A O1A 59.3(7)
P2A Pd1 P1A O1A -117.51(10)
C1A Pd1 P1A N1A -178.9(3)
C2C Pd1 P1A N1A -160.7(5)
C2A Pd1 P1A N1A 162.2(2)
C3A Pd1 P1A N1A -160(2)
C1C Pd1 P1A N1A 174.2(7)
P2A Pd1 P1A N1A -2.55(9)
C3C Pd1 P2A C33A -63.3(11)
C2C Pd1 P2A C33A -82.0(5)
C2A Pd1 P2A C33A -44.5(2)
C3A Pd1 P2A C33A -65.3(5)
P1A Pd1 P2A C33A 119.81(10)
C1C Pd1 P2A C33A -46(3)
C3C Pd1 P2A C4A -179.8(11)
C2C Pd1 P2A C4A 161.5(5)
C2A Pd1 P2A C4A -160.9(2)
C3A Pd1 P2A C4A 178.2(5)
P1A Pd1 P2A C4A 3.35(9)
C1C Pd1 P2A C4A -163(3)
C3C Pd1 P2A C39A 60.6(11)
C2C Pd1 P2A C39A 41.9(5)
C2A Pd1 P2A C39A 79.5(2)
C3A Pd1 P2A C39A 58.7(5)
P1A Pd1 P2A C39A -116.22(10)
C1C Pd1 P2A C39A 78(3)
C3C Pd1 C1A C2A 25.3(12)
C2C Pd1 C1A C2A 44.6(6)
C3A Pd1 C1A C2A 27.2(6)
P1A Pd1 C1A C2A -157.4(4)
C1C Pd1 C1A C2A -36(5)
Pd1 C1A C2A C3A -53.9(9)
C3C Pd1 C2A C3A -6(2)
C1A Pd1 C2A C3A 134.7(9)
C2C Pd1 C2A C3A 63.8(10)
P1A Pd1 C2A C3A 166.5(6)
C1C Pd1 C2A C3A 143.6(14)
P2A Pd1 C2A C3A -35.7(7)
C3C Pd1 C2A C1A -140.3(16)
C2C Pd1 C2A C1A -70.9(9)
C3A Pd1 C2A C1A -134.7(9)
P1A Pd1 C2A C1A 31.8(6)
C1C Pd1 C2A C1A 8.8(16)
P2A Pd1 C2A C1A -170.4(4)
C1A C2A C3A Pd1 52.8(9)
C3C Pd1 C3A C2A 130(19)
C1A Pd1 C3A C2A -27.9(5)
C2C Pd1 C3A C2A -47.1(6)
P1A Pd1 C3A C2A -48(2)
C1C Pd1 C3A C2A -20.1(9)
P2A Pd1 C3A C2A 155.2(5)
C3C Pd1 C1C C2C -27.2(15)
C1A Pd1 C1C C2C 89(6)
C2A Pd1 C1C C2C -47.9(9)
C3A Pd1 C1C C2C -24.8(10)
P1A Pd1 C1C C2C 149.0(10)
P2A Pd1 C1C C2C -46(4)
Pd1 C1C C2C C3C 52(2)
C3C Pd1 C2C C1C 136(2)
C1A Pd1 C2C C1C -13.1(15)
C2A Pd1 C2C C1C 59.7(14)
C3A Pd1 C2C C1C 136.5(17)
P1A Pd1 C2C C1C -43.9(15)
P2A Pd1 C2C C1C 167.2(12)
C1A Pd1 C2C C3C -149(2)
C2A Pd1 C2C C3C -76.3(19)
C3A Pd1 C2C C3C 0(3)
P1A Pd1 C2C C3C -179.9(18)
C1C Pd1 C2C C3C -136(2)
P2A Pd1 C2C C3C 31(2)
C1C C2C C3C Pd1 -54(2)
C1A Pd1 C3C C2C 18.9(12)
C2A Pd1 C3C C2C 43.1(8)
C3A Pd1 C3C C2C -3(17)
C1C Pd1 C3C C2C 26.3(15)
P2A Pd1 C3C C2C -157.8(14)
C33A P2A C4A C5A 53.9(3)
C39A P2A C4A C5A -60.1(3)
Pd1 P2A C4A C5A 175.0(3)
C33A P2A C4A N1A -125.1(2)
C39A P2A C4A N1A 121.0(2)
Pd1 P2A C4A N1A -4.0(2)
N1A C4A C5A C6A 0.4(3)
P2A C4A C5A C6A -178.7(2)
N1A C4A C5A C12A -178.6(3)
P2A C4A C5A C12A 2.4(5)
C4A C5A C6A C7A 178.4(3)
C12A C5A C6A C7A -2.6(5)
C4A C5A C6A C11A 0.2(3)
C12A C5A C6A C11A 179.2(3)
C11A C6A C7A C8A 0.6(4)
C5A C6A C7A C8A -177.4(3)
C6A C7A C8A C9A -0.4(5)
C7A C8A C9A C10A -1.1(5)
C8A C9A C10A C11A 2.2(4)
C9A C10A C11A C6A -2.0(4)
C9A C10A C11A N1A 177.7(3)
C7A C6A C11A C10A 0.6(4)
C5A C6A C11A C10A 179.0(3)
C7A C6A C11A N1A -179.1(3)
C5A C6A C11A N1A -0.7(3)
C22A C13A C14A C15A -1.6(4)
O1A C13A C14A C15A 176.5(2)
C13A C14A C15A C16A 2.1(4)
C14A C15A C16A C17A -179.9(3)
C14A C15A C16A C21A 1.3(4)
C15A C16A C17A C18A -175.1(3)
C21A C16A C17A C18A 3.8(4)
C16A C17A C18A C19A 0.1(5)
C17A C18A C19A C20A -1.9(4)
C18A C19A C20A C21A -0.4(4)
C19A C20A C21A C16A 4.3(4)
C19A C20A C21A C22A -177.8(3)
C15A C16A C21A C20A 173.0(3)
C17A C16A C21A C20A -5.9(4)
C15A C16A C21A C22A -5.0(4)
C17A C16A C21A C22A 176.1(3)
C14A C13A C22A C21A -2.1(4)
O1A C13A C22A C21A 179.8(2)
C14A C13A C22A C23A -180.0(3)
O1A C13A C22A C23A 1.9(4)
C20A C21A C22A C13A -172.6(3)
C16A C21A C22A C13A 5.3(4)
C20A C21A C22A C23A 5.2(4)
C16A C21A C22A C23A -176.9(3)
C13A C22A C23A C24A 48.9(4)
C21A C22A C23A C24A -128.8(3)
C13A C22A C23A C32A -130.0(3)
C21A C22A C23A C32A 52.3(4)
C32A C23A C24A C25A -7.9(4)
C22A C23A C24A C25A 173.1(3)
C32A C23A C24A O2A 176.1(2)
C22A C23A C24A O2A -2.9(4)
C23A C24A C25A C26A 2.8(4)
O2A C24A C25A C26A 178.9(3)
C24A C25A C26A C27A 3.1(4)
C25A C26A C27A C28A 176.6(3)
C25A C26A C27A C32A -3.2(4)
C26A C27A C28A C29A -178.4(3)
C32A C27A C28A C29A 1.4(5)
C27A C28A C29A C30A 1.0(5)
C28A C29A C30A C31A -1.1(5)
C29A C30A C31A C32A -1.2(5)
C30A C31A C32A C27A 3.5(4)
C30A C31A C32A C23A -178.2(3)
C26A C27A C32A C31A 176.3(3)
C28A C27A C32A C31A -3.5(4)
C26A C27A C32A C23A -2.1(4)
C28A C27A C32A C23A 178.1(3)
C24A C23A C32A C31A -171.0(3)
C22A C23A C32A C31A 8.0(4)
C24A C23A C32A C27A 7.4(4)
C22A C23A C32A C27A -173.7(3)
C4A P2A C33A C34A 15.8(3)
C39A P2A C33A C34A 131.1(2)
Pd1 P2A C33A C34A -99.5(2)
C4A P2A C33A C38A -169.9(2)
C39A P2A C33A C38A -54.6(2)
Pd1 P2A C33A C38A 74.7(2)
C38A C33A C34A C35A 0.1(4)
P2A C33A C34A C35A 174.3(2)
C33A C34A C35A C36A 0.4(5)
C34A C35A C36A C37A -0.3(5)
C35A C36A C37A C38A -0.4(5)
C36A C37A C38A C33A 1.0(5)
C34A C33A C38A C37A -0.9(4)
P2A C33A C38A C37A -175.4(2)
C33A P2A C39A C40A 142.9(2)
C4A P2A C39A C40A -102.7(2)
Pd1 P2A C39A C40A 15.1(3)
C33A P2A C39A C44A -36.9(3)
C4A P2A C39A C44A 77.5(3)
Pd1 P2A C39A C44A -164.7(2)
C44A C39A C40A C41A -1.5(4)
P2A C39A C40A C41A 178.7(2)
C39A C40A C41A C42A -0.3(5)
C40A C41A C42A C43A 1.1(5)
C41A C42A C43A C44A -0.1(5)
C42A C43A C44A C39A -1.7(5)
C40A C39A C44A C43A 2.5(4)
P2A C39A C44A C43A -177.8(2)
C10A C11A N1A C4A -178.8(3)
C6A C11A N1A C4A 0.9(3)
C10A C11A N1A P1A -3.3(5)
C6A C11A N1A P1A 176.4(2)
C5A C4A N1A C11A -0.8(3)
P2A C4A N1A C11A 178.37(18)
C5A C4A N1A P1A -176.95(19)
P2A C4A N1A P1A 2.2(3)
O2A P1A N1A C11A 64.2(3)
O1A P1A N1A C11A -41.9(3)
Pd1 P1A N1A C11A -174.2(2)
O2A P1A N1A C4A -120.8(2)
O1A P1A N1A C4A 133.1(2)
Pd1 P1A N1A C4A 0.8(2)
C22A C13A O1A P1A -77.8(3)
C14A C13A O1A P1A 104.0(2)
O2A P1A O1A C13A 53.3(2)
N1A P1A O1A C13A 166.37(18)
Pd1 P1A O1A C13A -73.49(19)
C23A C24A O2A P1A -65.6(3)
C25A C24A O2A P1A 118.0(2)
O1A P1A O2A C24A 35.6(2)
N1A P1A O2A C24A -67.4(2)
Pd1 P1A O2A C24A 171.91(19)
C2B Pd2 P1B O2B -72.9(3)
C1B Pd2 P1B O2B -54.6(3)
C3B Pd2 P1B O2B -28.3(13)
C2D Pd2 P1B O2B -39.3(5)
C1D Pd2 P1B O2B -63.0(5)
P2B Pd2 P1B O2B 118.61(9)
C2B Pd2 P1B O1B 49.7(3)
C1B Pd2 P1B O1B 67.9(3)
C3B Pd2 P1B O1B 94.3(12)
C2D Pd2 P1B O1B 83.2(5)
C1D Pd2 P1B O1B 59.5(5)
P2B Pd2 P1B O1B -118.86(10)
C2B Pd2 P1B N1B 166.1(3)
C1B Pd2 P1B N1B -175.7(3)
C3B Pd2 P1B N1B -149.4(12)
C2D Pd2 P1B N1B -160.4(5)
C1D Pd2 P1B N1B 175.9(5)
P2B Pd2 P1B N1B -2.47(9)
C2B Pd2 P2B C33B -48.4(3)
C1B Pd2 P2B C33B -100.8(14)
C3B Pd2 P2B C33B -67.8(3)
C3D Pd2 P2B C33B -58.7(5)
C2D Pd2 P2B C33B -80.6(4)
P1B Pd2 P2B C33B 119.66(11)
C1D Pd2 P2B C33B -54(2)
C2B Pd2 P2B C4B -165.2(3)
C1B Pd2 P2B C4B 142.3(14)
C3B Pd2 P2B C4B 175.3(3)
C3D Pd2 P2B C4B -175.6(5)
C2D Pd2 P2B C4B 162.6(4)
P1B Pd2 P2B C4B 2.81(10)
C1D Pd2 P2B C4B -171(2)
C2B Pd2 P2B C39B 77.9(3)
C1B Pd2 P2B C39B 25.4(14)
C3B Pd2 P2B C39B 58.4(3)
C3D Pd2 P2B C39B 67.5(5)
C2D Pd2 P2B C39B 45.7(4)
P1B Pd2 P2B C39B -114.09(10)
C1D Pd2 P2B C39B 72(2)
C3B Pd2 C1B C2B 27.8(6)
C3D Pd2 C1B C2B 18.8(7)
C2D Pd2 C1B C2B 38.3(5)
P1B Pd2 C1B C2B -158.6(5)
C1D Pd2 C1B C2B -31(3)
P2B Pd2 C1B C2B 62.6(16)
Pd2 C1B C2B C3B -53.4(9)
C1B Pd2 C2B C3B 134.2(9)
C3D Pd2 C2B C3B -15.7(11)
C2D Pd2 C2B C3B 56.9(9)
P1B Pd2 C2B C3B 164.3(5)
C1D Pd2 C2B C3B 144.8(12)
P2B Pd2 C2B C3B -32.5(7)
C3B Pd2 C2B C1B -134.2(9)
C3D Pd2 C2B C1B -149.9(11)
C2D Pd2 C2B C1B -77.3(10)
P1B Pd2 C2B C1B 30.2(7)
C1D Pd2 C2B C1B 10.6(13)
P2B Pd2 C2B C1B -166.7(5)
C1B C2B C3B Pd2 53.2(9)
C1B Pd2 C3B C2B -28.3(6)
C3D Pd2 C3B C2B 87(4)
C2D Pd2 C3B C2B -41.3(6)
P1B Pd2 C3B C2B -56.4(15)
C1D Pd2 C3B C2B -18.5(7)
P2B Pd2 C3B C2B 157.7(5)
C2B Pd2 C1D C2D -42.2(7)
C1B Pd2 C1D C2D 98(4)
C3B Pd2 C1D C2D -19.3(8)
C3D Pd2 C1D C2D -29.3(10)
P1B Pd2 C1D C2D 152.2(8)
P2B Pd2 C1D C2D -35(3)
Pd2 C1D C2D C3D 54.6(15)
C2B Pd2 C2D C1D 56.1(11)
C1B Pd2 C2D C1D -16.1(11)
C3B Pd2 C2D C1D 144.4(14)
C3D Pd2 C2D C1D 132.0(16)
P1B Pd2 C2D C1D -40.7(12)
P2B Pd2 C2D C1D 169.5(8)
C2B Pd2 C2D C3D -75.9(13)
C1B Pd2 C2D C3D -148.1(13)
C3B Pd2 C2D C3D 12.4(13)
P1B Pd2 C2D C3D -172.6(9)
C1D Pd2 C2D C3D -132.0(16)
P2B Pd2 C2D C3D 37.5(12)
C1D C2D C3D Pd2 -55.5(14)
C2B Pd2 C3D C2D 39.2(6)
C1B Pd2 C3D C2D 20.3(9)
C3B Pd2 C3D C2D -41(4)
C1D Pd2 C3D C2D 28.8(10)
P2B Pd2 C3D C2D -152.5(9)
C33B P2B C4B C5B 55.7(3)
C39B P2B C4B C5B -60.4(3)
Pd2 P2B C4B C5B 178.0(3)
C33B P2B C4B N1B -125.2(2)
C39B P2B C4B N1B 118.7(2)
Pd2 P2B C4B N1B -2.9(2)
N1B C4B C5B C6B 0.5(3)
P2B C4B C5B C6B 179.7(2)
N1B C4B C5B C12B -179.7(3)
P2B C4B C5B C12B -0.5(5)
C4B C5B C6B C11B 0.2(3)
C12B C5B C6B C11B -179.7(3)
C4B C5B C6B C7B 179.1(3)
C12B C5B C6B C7B -0.8(5)
C11B C6B C7B C8B 1.3(4)
C5B C6B C7B C8B -177.5(3)
C6B C7B C8B C9B -0.4(5)
C7B C8B C9B C10B -0.9(5)
C8B C9B C10B C11B 1.1(5)
C7B C6B C11B C10B -1.1(4)
C5B C6B C11B C10B 177.9(3)
C7B C6B C11B N1B -179.8(3)
C5B C6B C11B N1B -0.8(3)
C9B C10B C11B C6B -0.1(4)
C9B C10B C11B N1B 178.3(3)
C22B C13B C14B C15B -1.1(4)
O1B C13B C14B C15B 177.7(3)
C13B C14B C15B C16B 1.2(4)
C14B C15B C16B C17B -178.8(3)
C14B C15B C16B C21B 2.0(4)
C15B C16B C17B C18B -176.3(3)
C21B C16B C17B C18B 2.9(4)
C16B C17B C18B C19B 2.0(5)
C17B C18B C19B C20B -3.8(5)
C18B C19B C20B C21B 0.7(4)
C19B C20B C21B C22B -177.4(3)
C19B C20B C21B C16B 4.0(4)
C15B C16B C21B C20B 173.5(3)
C17B C16B C21B C20B -5.7(4)
C15B C16B C21B C22B -5.2(4)
C17B C16B C21B C22B 175.6(3)
O1B C13B C22B C21B 179.0(2)
C14B C13B C22B C21B -2.2(4)
O1B C13B C22B C23B 0.4(4)
C14B C13B C22B C23B 179.3(3)
C20B C21B C22B C13B -173.3(3)
C16B C21B C22B C13B 5.2(4)
C20B C21B C22B C23B 5.2(4)
C16B C21B C22B C23B -176.2(2)
C13B C22B C23B C24B 50.1(4)
C21B C22B C23B C24B -128.4(3)
C13B C22B C23B C32B -128.5(3)
C21B C22B C23B C32B 53.0(4)
C32B C23B C24B O2B 175.9(3)
C22B C23B C24B O2B -2.7(4)
C32B C23B C24B C25B -6.1(4)
C22B C23B C24B C25B 175.3(3)
C23B C24B C25B C26B 1.1(5)
O2B C24B C25B C26B 179.2(3)
C24B C25B C26B C27B 3.6(5)
C25B C26B C27B C28B 176.0(3)
C25B C26B C27B C32B -3.1(5)
C26B C27B C28B C29B -178.0(3)
C32B C27B C28B C29B 1.1(5)
C27B C28B C29B C30B 0.2(5)
C28B C29B C30B C31B 0.3(5)
C29B C30B C31B C32B -2.1(5)
C28B C27B C32B C31B -2.7(4)
C26B C27B C32B C31B 176.4(3)
C28B C27B C32B C23B 178.9(3)
C26B C27B C32B C23B -2.0(4)
C30B C31B C32B C27B 3.3(4)
C30B C31B C32B C23B -178.4(3)
C24B C23B C32B C27B 6.4(4)
C22B C23B C32B C27B -175.0(3)
C24B C23B C32B C31B -172.0(3)
C22B C23B C32B C31B 6.7(4)
C4B P2B C33B C38B -171.7(2)
C39B P2B C33B C38B -56.5(3)
Pd2 P2B C33B C38B 72.6(3)
C4B P2B C33B C34B 16.5(3)
C39B P2B C33B C34B 131.7(2)
Pd2 P2B C33B C34B -99.2(2)
C38B C33B C34B C35B -0.5(4)
P2B C33B C34B C35B 171.3(2)
C33B C34B C35B C36B 0.7(5)
C34B C35B C36B C37B -0.5(5)
C35B C36B C37B C38B 0.2(5)
C36B C37B C38B C33B 0.0(5)
C34B C33B C38B C37B 0.2(5)
P2B C33B C38B C37B -171.9(3)
C33B P2B C39B C44B -20.7(3)
C4B P2B C39B C44B 94.3(3)
Pd2 P2B C39B C44B -150.2(2)
C33B P2B C39B C40B 158.1(2)
C4B P2B C39B C40B -86.9(2)
Pd2 P2B C39B C40B 28.6(2)
C44B C39B C40B C41B -0.5(4)
P2B C39B C40B C41B -179.4(2)
C39B C40B C41B C42B 1.0(4)
C40B C41B C42B C43B -1.0(5)
C41B C42B C43B C44B 0.6(5)
C40B C39B C44B C43B 0.1(4)
P2B C39B C44B C43B 178.9(2)
C42B C43B C44B C39B -0.1(5)
C6B C11B N1B C4B 1.1(3)
C10B C11B N1B C4B -177.5(3)
C6B C11B N1B P1B 179.5(2)
C10B C11B N1B P1B 0.9(5)
C5B C4B N1B C11B -1.0(3)
P2B C4B N1B C11B 179.72(19)
C5B C4B N1B P1B -179.6(2)
P2B C4B N1B P1B 1.1(3)
O2B P1B N1B C11B 62.2(3)
O1B P1B N1B C11B -44.2(3)
Pd2 P1B N1B C11B -176.8(2)
O2B P1B N1B C4B -119.6(2)
O1B P1B N1B C4B 134.0(2)
Pd2 P1B N1B C4B 1.4(2)
C22B C13B O1B P1B -78.5(3)
C14B C13B O1B P1B 102.6(3)
O2B P1B O1B C13B 56.8(2)
N1B P1B O1B C13B 169.8(2)
Pd2 P1B O1B C13B -69.1(2)
C23B C24B O2B P1B -63.8(4)
C25B C24B O2B P1B 118.1(3)
O1B P1B O2B C24B 31.7(3)
N1B P1B O2B C24B -72.3(2)
Pd2 P1B O2B C24B 167.2(2)
